data_4101235
loop_
_publ_author_name
'Overgaard, Jacob'

_journal_name_full 'Journal of the American Chemical Society'
_journal_paper_doi 10.1021/ja058490o
_journal_year 2006
_chemical_absolute_configuration ad
_chemical_formula_moiety 'C15 H15 Cl1 O4'
_chemical_formula_sum 'C15 H15 Cl O4'
_chemical_formula_weight 294.72
_space_group_IT_number 19
_space_group_name_Hall 'P 2ac 2ab'
_space_group_name_H-M_alt 'P 21 21 21'
_symmetry_cell_setting orthorhombic
_symmetry_Int_Tables_number 19
_symmetry_space_group_name_Hall 'P 2ac 2ab'
_symmetry_space_group_name_H-M 'P 21 21 21'
_cell_angle_alpha 90
_cell_angle_beta 90
_cell_angle_gamma 90
_cell_formula_units_Z 4
_cell_length_a 7.0168(2)
_cell_length_b 8.4454(2)
_cell_length_c 24.1473(6)
_cell_measurement_temperature 150(2)
_cell_measurement_wavelength 0.71073
_cell_volume 1430.96(6)
_diffrn_ambient_temperature 150(2)
_exptl_crystal_density_diffrn 1.368
_cod_database_code 4101235

loop_
_symmetry_equiv_pos_as_xyz
'x, y, z'
'-x+1/2, -y, z+1/2'
'-x, y+1/2, -z+1/2'
'x+1/2, -y+1/2, -z'

loop_
_atom_site_label
_atom_site_type_symbol
_atom_site_fract_x
_atom_site_fract_y
_atom_site_fract_z
_atom_site_U_iso_or_equiv
_atom_site_adp_type
_atom_site_occupancy
_atom_site_symmetry_multiplicity
_atom_site_calc_flag
_atom_site_refinement_flags
_atom_site_disorder_assembly
_atom_site_disorder_group
Cl1 Cl 0.68852(5) 0.58370(4) 0.100877(15) 0.02784(9) Uani 1 1 d . . .
C6 C 0.30211(18) 0.56447(14) 0.03093(5) 0.0188(2) Uani 1 1 d . . .
C1 C 0.1816(2) 0.43298(16) 0.03144(5) 0.0229(3) Uani 1 1 d . . .
H1 H 0.1078 0.4113 0.0635 0.027 Uiso 1 1 calc R . .
C5 C 0.40380(18) 0.59534(16) -0.01724(5) 0.0218(3) Uani 1 1 d . . .
H5 H 0.485 0.6852 -0.0188 0.026 Uiso 1 1 calc R . .
C4 C 0.3886(2) 0.49658(18) -0.06321(6) 0.0260(3) Uani 1 1 d . . .
H4 H 0.4585 0.5199 -0.0959 0.031 Uiso 1 1 calc R . .
C2 C 0.1677(2) 0.33359(17) -0.01400(6) 0.0260(3) Uani 1 1 d . . .
H2 H 0.0863 0.2438 -0.0126 0.031 Uiso 1 1 calc R . .
C3 C 0.2720(2) 0.36477(17) -0.06136(6) 0.0252(3) Uani 1 1 d . . .
H3 H 0.2635 0.2961 -0.0924 0.03 Uiso 1 1 calc R . .
O1 O 0.23395(15) 0.91101(13) 0.15848(4) 0.0299(2) Uani 1 1 d . . .
C9 C 0.44960(18) 0.59923(15) 0.12691(5) 0.0198(2) Uani 1 1 d . . .
C8 C 0.31820(19) 0.67053(14) 0.08160(5) 0.0184(2) Uani 1 1 d . . .
H8 H 0.1877 0.6783 0.098 0.022 Uiso 1 1 calc R . .
C12 C 0.3821(2) 0.83993(16) 0.06829(6) 0.0214(3) Uani 1 1 d . . .
H12A H 0.5121 0.8373 0.0523 0.026 Uiso 1 1 calc R . .
H12B H 0.2955 0.8859 0.0402 0.026 Uiso 1 1 calc R . .
C10 C 0.4713(2) 0.70497(17) 0.17885(6) 0.0263(3) Uani 1 1 d . . .
C11 C 0.3821(2) 0.94283(17) 0.11885(6) 0.0258(3) Uani 1 1 d . . .
H11 H 0.4147 1.0568 0.1129 0.031 Uiso 1 1 calc R . .
C7 C 0.4288(2) 0.87735(17) 0.17340(6) 0.0288(3) Uani 1 1 d . . .
H7 H 0.4909 0.9502 0.2006 0.035 Uiso 1 1 calc R . .
O2 O 0.5251(2) 0.64806(14) 0.22169(4) 0.0411(3) Uani 1 1 d . . .
C14 C 0.1287(2) 0.29971(18) 0.18901(7) 0.0301(3) Uani 1 1 d . . .
H14A H 0.2211 0.2416 0.2124 0.036 Uiso 1 1 calc R . .
H14B H 0.0939 0.2318 0.1572 0.036 Uiso 1 1 calc R . .
C15 C 0.38366(19) 0.43517(16) 0.14578(5) 0.0203(3) Uani 1 1 d . . .
C13 C -0.0447(3) 0.3405(3) 0.22187(10) 0.0603(6) Uani 1 1 d . . .
H13A H -0.0088 0.4093 0.2528 0.09 Uiso 1 1 calc R . .
H13B H -0.1026 0.2432 0.2362 0.09 Uiso 1 1 calc R . .
H13C H -0.1364 0.3956 0.1981 0.09 Uiso 1 1 calc R . .
O3 O 0.21279(14) 0.44818(11) 0.16944(4) 0.0249(2) Uani 1 1 d . . .
O4 O 0.47037(16) 0.31481(12) 0.14001(5) 0.0313(2) Uani 1 1 d . . .

loop_
_atom_site_aniso_label
_atom_site_aniso_U_11
_atom_site_aniso_U_22
_atom_site_aniso_U_33
_atom_site_aniso_U_23
_atom_site_aniso_U_13
_atom_site_aniso_U_12
Cl1 0.01972(14) 0.02876(17) 0.03504(18) 0.00295(15) 0.00025(13) 0.00069(13)
C6 0.0179(5) 0.0182(5) 0.0203(5) -0.0006(5) -0.0024(5) 0.0002(5)
C1 0.0226(6) 0.0232(6) 0.0228(6) 0.0016(5) -0.0008(5) -0.0044(6)
C5 0.0205(6) 0.0215(6) 0.0234(6) 0.0003(6) -0.0005(5) -0.0020(5)
C4 0.0234(6) 0.0317(8) 0.0230(7) -0.0012(6) 0.0016(6) 0.0003(6)
C2 0.0255(7) 0.0221(6) 0.0305(7) -0.0022(5) -0.0055(6) -0.0053(5)
C3 0.0238(7) 0.0265(7) 0.0255(7) -0.0077(6) -0.0056(5) 0.0013(5)
O1 0.0339(5) 0.0250(5) 0.0308(5) -0.0029(4) 0.0067(4) 0.0032(4)
C9 0.0214(6) 0.0169(6) 0.0212(6) -0.0013(5) 0.0012(5) -0.0009(5)
C8 0.0193(5) 0.0155(6) 0.0203(6) -0.0001(5) 0.0016(5) -0.0012(5)
C12 0.0227(6) 0.0167(6) 0.0247(6) 0.0013(5) 0.0020(5) -0.0010(5)
C10 0.0298(7) 0.0231(7) 0.0260(7) -0.0037(6) -0.0027(6) -0.0025(6)
C11 0.0275(6) 0.0167(6) 0.0333(7) -0.0025(6) 0.0045(6) -0.0012(5)
C7 0.0354(8) 0.0218(7) 0.0294(7) -0.0094(6) -0.0005(6) -0.0003(6)
O2 0.0651(9) 0.0323(6) 0.0261(5) -0.0019(5) -0.0158(6) -0.0003(6)
C14 0.0312(7) 0.0254(7) 0.0336(8) 0.0090(6) 0.0035(6) -0.0044(6)
C15 0.0246(6) 0.0181(6) 0.0182(6) -0.0019(5) -0.0006(5) 0.0006(5)
C13 0.0538(13) 0.0501(12) 0.0769(14) 0.0204(11) 0.0362(11) 0.0029(10)
O3 0.0280(5) 0.0205(5) 0.0261(5) 0.0034(4) 0.0056(4) 0.0017(4)
O4 0.0337(6) 0.0186(5) 0.0415(6) -0.0001(4) 0.0076(5) 0.0043(4)

loop_
_geom_bond_atom_site_label_1
_geom_bond_atom_site_label_2
_geom_bond_distance
_geom_bond_site_symmetry_2
_geom_bond_publ_flag
Cl1 C9 1.7953(13) . ?
C6 C5 1.3893(18) . ?
C6 C1 1.3958(18) . ?
C6 C8 1.5206(17) . ?
C1 C2 1.3850(19) . ?
C1 H1 0.95 . ?
C5 C4 1.3927(19) . ?
C5 H5 0.95 . ?
C4 C3 1.382(2) . ?
C4 H4 0.95 . ?
C2 C3 1.383(2) . ?
C2 H2 0.95 . ?
C3 H3 0.95 . ?
O1 C11 1.4382(17) . ?
O1 C7 1.4425(19) . ?
C9 C15 1.5301(19) . ?
C9 C10 1.5472(19) . ?
C9 C8 1.5522(17) . ?
C8 C12 1.5334(18) . ?
C8 H8 1 . ?
C12 C11 1.4985(19) . ?
C12 H12A 0.99 . ?
C12 H12B 0.99 . ?
C10 O2 1.2014(18) . ?
C10 C7 1.492(2) . ?
C11 C7 1.466(2) . ?
C11 H11 1 . ?
C7 H7 1 . ?
C14 O3 1.4641(17) . ?
C14 C13 1.493(2) . ?
C14 H14A 0.99 . ?
C14 H14B 0.99 . ?
C15 O4 1.1929(16) . ?
C15 O3 1.3326(16) . ?
C13 H13A 0.98 . ?
C13 H13B 0.98 . ?
C13 H13C 0.98 . ?

loop_
_cod_related_entry_id
_cod_related_entry_database
_cod_related_entry_code
1 ChemSpider 30660001
